data_4062471
loop_
_publ_author_name
'Picazo, Graciela'
'Arevalo, Alma'
'Bern\`es, Sylvain'
'Garcia, Juventino J.'

_publ_section_title
;
 Thiaplatinacycles Derived from Dibenzothiophene-Containing Phosphites as
 Auxiliary Ligands and Their Role in Homogeneous Desulfurization Reactions
;
_journal_issue 23
_journal_name_full Organometallics
_journal_page_first 4734
_journal_page_last 4738
_journal_paper_doi 10.1021/om034126r
_journal_volume 22
_journal_year 2003
_chemical_formula_moiety 'Pt S (C12 H8) (P (C2 H5)3) (P (O C3 H7)3)'
_chemical_formula_sum 'C27 H44 O3 P2 Pt S'
_chemical_formula_weight 705.71
_space_group_IT_number 14
_symmetry_cell_setting monoclinic
_symmetry_space_group_name_Hall '-P 2yn'
_symmetry_space_group_name_H-M 'P 1 21/n 1'
_cell_angle_alpha 90.00
_cell_angle_beta 100.14
_cell_angle_gamma 90.00
_cell_formula_units_Z 4
_cell_length_a 12.7000(10)
_cell_length_b 16.715(2)
_cell_length_c 14.7030(10)
_cell_measurement_temperature 293(2)
_cell_volume 3072.4(5)
_diffrn_ambient_temperature 293(2)
_exptl_crystal_density_diffrn 1.526
_cod_duplicate_entry 4062469
_cod_depositor_comments
;
The following automatic conversions were performed:
'_symmetry_cell_setting' value 'Monoclinic' changed to 'monoclinic'
according to '/home/saulius/struct/CIF-dictionaries/cif_core.dic'
dictionary named 'cif_core.dic' version 2.4.1 from 2010-06-29.

Automatic conversion script
Id: cif_fix_enum 1527 2010-12-29 10:47:43Z saulius 
;
_cod_original_sg_symbol_H-M 'P 21/n'
_cod_database_code 4062471

loop_
_symmetry_equiv_pos_as_xyz
'x, y, z'
'-x+1/2, y+1/2, -z+1/2'
'-x, -y, -z'
'x-1/2, -y-1/2, z-1/2'

loop_
_atom_site_label
_atom_site_type_symbol
_atom_site_fract_x
_atom_site_fract_y
_atom_site_fract_z
_atom_site_U_iso_or_equiv
_atom_site_adp_type
_atom_site_occupancy
_atom_site_calc_flag
_atom_site_refinement_flags
_atom_site_disorder_assembly
_atom_site_disorder_group
Pt1 Pt 0.109227(13) 0.160330(9) 0.827311(10) 0.03488(7) Uani 1 d . . .
P1 P 0.18215(11) 0.14087(8) 0.97859(8) 0.0479(3) Uani 1 d . . .
P2 P 0.18581(10) 0.05354(7) 0.76786(8) 0.0400(3) Uani 1 d . . .
C1 C -0.2472(4) 0.2267(4) 0.8141(4) 0.0604(14) Uani 1 d . . .
H1A H -0.2621 0.2581 0.8624 0.072 Uiso 1 calc R . .
C2 C -0.3255(5) 0.1783(4) 0.7674(5) 0.0752(19) Uani 1 d . . .
H2A H -0.3921 0.1766 0.7855 0.090 Uiso 1 calc R . .
C3 C -0.3078(5) 0.1331(4) 0.6958(5) 0.0719(18) Uani 1 d . . .
H3A H -0.3624 0.1020 0.6630 0.086 Uiso 1 calc R . .
C4 C -0.2072(5) 0.1334(4) 0.6713(4) 0.0606(15) Uani 1 d . . .
H4A H -0.1945 0.1013 0.6227 0.073 Uiso 1 calc R . .
S5 S 0.00106(11) 0.17914(8) 0.68162(8) 0.0490(3) Uani 1 d . . .
C6 C 0.1129(5) 0.3285(3) 0.8990(4) 0.0517(12) Uani 1 d . . .
H6A H 0.1859 0.3181 0.9124 0.062 Uiso 1 calc R . .
C7 C 0.0781(5) 0.4036(3) 0.9192(4) 0.0593(14) Uani 1 d . . .
H7A H 0.1269 0.4419 0.9461 0.071 Uiso 1 calc R . .
C8 C -0.0280(5) 0.4211(3) 0.8997(4) 0.0657(16) Uani 1 d . . .
H8A H -0.0524 0.4712 0.9139 0.079 Uiso 1 calc R . .
C9 C -0.0994(5) 0.3636(3) 0.8583(4) 0.0587(14) Uani 1 d . . .
H9A H -0.1718 0.3761 0.8438 0.070 Uiso 1 calc R . .
C10 C -0.0647(4) 0.2870(3) 0.8378(3) 0.0455(11) Uani 1 d . . .
C11 C -0.1456(4) 0.2297(3) 0.7906(3) 0.0458(11) Uani 1 d . . .
C12 C -0.1237(4) 0.1814(3) 0.7187(3) 0.0464(11) Uani 1 d . . .
C13 C 0.0451(4) 0.2677(3) 0.8598(3) 0.0389(9) Uani 1 d . . .
C14 C 0.1025(6) 0.1842(4) 1.0583(4) 0.0750(19) Uani 1 d . . .
H14A H 0.1378 0.1737 1.1212 0.090 Uiso 1 calc R . .
H14B H 0.0994 0.2418 1.0498 0.090 Uiso 1 calc R . .
C15 C -0.0098(7) 0.1518(6) 1.0454(6) 0.117(3) Uani 1 d . . .
H15A H -0.0477 0.1769 1.0887 0.175 Uiso 1 calc R . .
H15B H -0.0075 0.0951 1.0555 0.175 Uiso 1 calc R . .
H15C H -0.0458 0.1629 0.9836 0.175 Uiso 1 calc R . .
C16 C 0.1929(7) 0.0368(3) 1.0126(4) 0.087(2) Uani 1 d . . .
H16A H 0.1254 0.0111 0.9881 0.104 Uiso 1 calc R . .
H16B H 0.2469 0.0123 0.9824 0.104 Uiso 1 calc R . .
C17 C 0.2202(8) 0.0170(5) 1.1143(5) 0.126(4) Uani 1 d . . .
H17A H 0.2239 -0.0401 1.1221 0.189 Uiso 1 calc R . .
H17B H 0.1660 0.0381 1.1455 0.189 Uiso 1 calc R . .
H17C H 0.2881 0.0402 1.1399 0.189 Uiso 1 calc R . .
C18 C 0.3128(6) 0.1887(5) 1.0212(5) 0.096(2) Uani 1 d . . .
H18A H 0.3007 0.2451 1.0309 0.115 Uiso 1 calc R . .
H18B H 0.3423 0.1656 1.0808 0.115 Uiso 1 calc R . .
C19 C 0.3927(6) 0.1815(5) 0.9612(6) 0.100(3) Uani 1 d . . .
H19A H 0.4569 0.2088 0.9889 0.150 Uiso 1 calc R . .
H19B H 0.3654 0.2050 0.9022 0.150 Uiso 1 calc R . .
H19C H 0.4082 0.1260 0.9532 0.150 Uiso 1 calc R . .
O20 O 0.2869(3) 0.0170(2) 0.8331(2) 0.0521(8) Uani 1 d . . .
C21 C 0.3445(5) -0.0533(4) 0.8087(4) 0.0705(17) Uani 1 d . . .
H21A H 0.3270 -0.0622 0.7418 0.085 Uiso 1 calc R . .
C22 C 0.4616(5) -0.0375(5) 0.8357(5) 0.099(3) Uani 1 d . . .
H22A H 0.4806 0.0084 0.8028 0.149 Uiso 1 calc R . .
H22B H 0.5010 -0.0832 0.8207 0.149 Uiso 1 calc R . .
H22C H 0.4785 -0.0276 0.9010 0.149 Uiso 1 calc R . .
C23 C 0.3131(7) -0.1246(4) 0.8579(6) 0.112(3) Uani 1 d . . .
H23A H 0.2379 -0.1342 0.8392 0.168 Uiso 1 calc R . .
H23B H 0.3287 -0.1153 0.9233 0.168 Uiso 1 calc R . .
H23C H 0.3525 -0.1704 0.8430 0.168 Uiso 1 calc R . .
O24 O 0.2247(3) 0.0711(2) 0.6720(2) 0.0492(8) Uani 1 d . . .
C25 C 0.2667(5) 0.1479(3) 0.6515(4) 0.0575(14) Uani 1 d . . .
H25A H 0.2402 0.1888 0.6895 0.069 Uiso 1 calc R . .
C26 C 0.3864(5) 0.1455(6) 0.6747(6) 0.109(3) Uani 1 d . . .
H26A H 0.4081 0.1352 0.7395 0.164 Uiso 1 calc R . .
H26B H 0.4150 0.1959 0.6595 0.164 Uiso 1 calc R . .
H26C H 0.4128 0.1037 0.6398 0.164 Uiso 1 calc R . .
C27 C 0.2272(6) 0.1661(5) 0.5523(4) 0.093(2) Uani 1 d . . .
H27A H 0.1505 0.1673 0.5409 0.139 Uiso 1 calc R . .
H27B H 0.2515 0.1255 0.5147 0.139 Uiso 1 calc R . .
H27C H 0.2543 0.2172 0.5375 0.139 Uiso 1 calc R . .
O28 O 0.1179(3) -0.0254(2) 0.7411(2) 0.0531(8) Uani 1 d . . .
C29 C 0.0374(4) -0.0367(3) 0.6581(4) 0.0604(14) Uani 1 d . . .
H29A H 0.0202 0.0156 0.6290 0.073 Uiso 1 calc R . .
C30 C -0.0596(7) -0.0689(7) 0.6873(6) 0.129(4) Uani 1 d . . .
H30A H -0.0858 -0.0311 0.7271 0.194 Uiso 1 calc R . .
H30B H -0.0426 -0.1183 0.7199 0.194 Uiso 1 calc R . .
H30C H -0.1136 -0.0783 0.6338 0.194 Uiso 1 calc R . .
C31 C 0.0859(7) -0.0878(6) 0.5933(5) 0.118(3) Uani 1 d . . .
H31A H 0.1502 -0.0631 0.5811 0.177 Uiso 1 calc R . .
H31B H 0.0361 -0.0937 0.5365 0.177 Uiso 1 calc R . .
H31C H 0.1024 -0.1395 0.6206 0.177 Uiso 1 calc R . .

loop_
_atom_site_aniso_label
_atom_site_aniso_U_11
_atom_site_aniso_U_22
_atom_site_aniso_U_33
_atom_site_aniso_U_23
_atom_site_aniso_U_13
_atom_site_aniso_U_12
Pt1 0.03564(10) 0.03391(9) 0.03290(9) -0.00184(7) -0.00002(6) 0.00310(8)
P1 0.0533(7) 0.0520(7) 0.0348(6) -0.0011(5) -0.0020(5) 0.0055(6)
P2 0.0406(6) 0.0396(6) 0.0373(5) -0.0057(5) 0.0007(5) 0.0044(5)
C1 0.045(3) 0.073(4) 0.061(3) 0.009(3) 0.002(2) 0.009(3)
C2 0.044(3) 0.094(5) 0.083(4) 0.021(4) -0.002(3) -0.007(3)
C3 0.055(3) 0.070(4) 0.081(4) 0.008(3) -0.016(3) -0.015(3)
C4 0.055(3) 0.058(3) 0.060(3) 0.001(3) -0.015(3) 0.003(3)
S5 0.0505(7) 0.0587(7) 0.0342(5) -0.0018(5) -0.0023(5) 0.0106(6)
C6 0.058(3) 0.043(3) 0.053(3) -0.004(2) 0.005(2) 0.000(2)
C7 0.079(4) 0.039(3) 0.058(3) -0.005(2) 0.007(3) -0.006(3)
C8 0.091(5) 0.042(3) 0.064(3) -0.007(2) 0.013(3) 0.014(3)
C9 0.062(3) 0.055(3) 0.062(3) 0.007(3) 0.019(3) 0.017(3)
C10 0.052(3) 0.043(3) 0.039(2) 0.0031(19) 0.003(2) 0.008(2)
C11 0.041(2) 0.048(3) 0.045(2) 0.011(2) -0.001(2) 0.008(2)
C12 0.048(3) 0.045(3) 0.040(2) 0.0077(19) -0.010(2) 0.009(2)
C13 0.046(2) 0.036(2) 0.034(2) -0.0004(17) 0.0064(18) 0.005(2)
C14 0.121(6) 0.060(3) 0.047(3) -0.001(3) 0.023(3) 0.012(4)
C15 0.104(7) 0.148(9) 0.114(7) 0.045(6) 0.062(6) 0.031(6)
C16 0.157(7) 0.056(4) 0.049(3) 0.013(3) 0.020(4) 0.032(4)
C17 0.192(10) 0.118(7) 0.070(4) 0.052(4) 0.029(5) 0.061(7)
C18 0.081(5) 0.113(6) 0.078(4) -0.015(4) -0.032(4) -0.005(5)
C19 0.062(4) 0.125(7) 0.106(6) -0.015(5) -0.001(4) -0.017(4)
O20 0.0508(19) 0.0528(19) 0.0476(17) -0.0092(15) -0.0051(15) 0.0194(16)
C21 0.077(4) 0.064(4) 0.068(3) -0.010(3) 0.006(3) 0.036(3)
C22 0.069(4) 0.124(7) 0.101(5) -0.002(5) 0.005(4) 0.044(4)
C23 0.120(7) 0.054(4) 0.162(8) 0.014(5) 0.026(6) 0.039(5)
O24 0.0505(19) 0.052(2) 0.0471(17) -0.0066(15) 0.0139(15) -0.0042(16)
C25 0.056(3) 0.067(4) 0.051(3) 0.004(2) 0.013(2) -0.002(3)
C26 0.059(4) 0.126(8) 0.137(8) 0.037(5) 0.002(5) -0.025(4)
C27 0.088(5) 0.132(7) 0.059(4) 0.022(4) 0.015(4) -0.023(5)
O28 0.066(2) 0.0408(18) 0.0479(18) -0.0039(14) -0.0014(16) -0.0064(17)
C29 0.058(3) 0.054(3) 0.064(3) -0.013(3) -0.003(3) -0.011(3)
C30 0.091(6) 0.188(11) 0.111(6) -0.025(6) 0.024(5) -0.072(7)
C31 0.119(7) 0.139(8) 0.095(5) -0.071(5) 0.018(5) -0.006(6)

loop_
_geom_bond_atom_site_label_1
_geom_bond_atom_site_label_2
_geom_bond_distance
_geom_bond_site_symmetry_2
_geom_bond_publ_flag
Pt1 C13 2.061(4) . ?
Pt1 P1 2.2771(12) . ?
Pt1 P2 2.2794(12) . ?
Pt1 S5 2.3534(11) . ?
P1 C16 1.809(6) . ?
P1 C14 1.828(6) . ?
P1 C18 1.849(7) . ?
P2 O20 1.584(3) . ?
P2 O28 1.587(3) . ?
P2 O24 1.600(3) . ?
C1 C2 1.369(8) . ?
C1 C11 1.394(7) . ?
C2 C3 1.347(10) . ?
C3 C4 1.386(9) . ?
C4 C12 1.412(7) . ?
S5 C12 1.765(6) . ?
C6 C7 1.380(7) . ?
C6 C13 1.391(6) . ?
C7 C8 1.359(8) . ?
C8 C9 1.386(8) . ?
C9 C10 1.405(7) . ?
C10 C13 1.413(6) . ?
C10 C11 1.483(7) . ?
C11 C12 1.397(7) . ?
C14 C15 1.506(11) . ?
C16 C17 1.511(8) . ?
C18 C19 1.461(11) . ?
O20 C21 1.462(6) . ?
C21 C23 1.484(10) . ?
C21 C22 1.494(9) . ?
O24 C25 1.442(6) . ?
C25 C27 1.487(8) . ?
C25 C26 1.499(8) . ?
O28 C29 1.459(6) . ?
C29 C30 1.477(9) . ?
C29 C31 1.491(8) . ?
